data_7048000
loop_
_publ_author_name
'Pape, Veronika F. S.'
'May, N\'ora V'
'G\'al, G Tam\'as'
'Szatm\'ari, Istv\'an'
'Szeri, Fl\'ora'
'F\"ul\"op, Ferenc'
'Szak\'acs, Gergely'
'Enyedy, \'Eva A'

_publ_section_title
;
 Impact of copper and iron binding properties on the anticancer activity
 of 8-hydroxyquinoline derived Mannich bases.
;
_journal_issue 47
_journal_name_full 'Dalton transactions (Cambridge, England : 2003)'
_journal_page_first 17032
_journal_page_last 17045
_journal_paper_doi 10.1039/c8dt03088j
_journal_volume 47
_journal_year 2018
_chemical_formula_moiety 'C30 H36 Cu N4 O2, 2(Cl)'
_chemical_formula_sum 'C30 H36 Cl2 Cu N4 O2'
_chemical_formula_weight 619.07
_chemical_name_systematic
; 
bis(7-(piperidin-1-ylmethyl)quinolin-8-ol)-copper(II) dichlorid
;
_space_group_crystal_system monoclinic
_space_group_IT_number 14
_space_group_name_Hall '-P 2yn'
_space_group_name_H-M_alt 'P 1 21/n 1'
_symmetry_space_group_name_Hall '-P 2yn'
_symmetry_space_group_name_H-M 'P 1 21/n 1'
_atom_sites_solution_hydrogens difmap
_atom_sites_solution_primary difmap
_atom_sites_solution_secondary difmap
_audit_creation_method SHELXL-2014/7
_audit_update_record
;
2017-09-18 deposited with the CCDC.
2018-11-07 downloaded from the CCDC.
;
_cell_angle_alpha 90
_cell_angle_beta 91.408(2)
_cell_angle_gamma 90
_cell_formula_units_Z 2
_cell_length_a 6.5336(2)
_cell_length_b 10.8906(4)
_cell_length_c 20.7810(7)
_cell_measurement_reflns_used 5907
_cell_measurement_temperature 293(2)
_cell_measurement_theta_max 58.86
_cell_measurement_theta_min 7.06
_cell_volume 1478.22(9)
_computing_cell_refinement 'CrystalClear (Rigaku/MSC Inc., 2005)'
_computing_data_collection 'CrystalClear (Rigaku/MSC Inc., 2005)'
_computing_data_reduction 'CrystalClear (Rigaku/MSC Inc., 2005)'
_computing_molecular_graphics 'Mercury (Macrae, 2006)'
_computing_publication_material 'Spek, A.L. (2003). J.Appl.Cryst. 36,7-13.'
_computing_structure_refinement 'SHELXL-2014/7 (Sheldrick, 2014)'
_computing_structure_solution 'Sir2014 (Burla, 2015)'
_diffrn_ambient_temperature 293(2)
_diffrn_detector_area_resol_mean 10.0000
_diffrn_measured_fraction_theta_full 0.937
_diffrn_measured_fraction_theta_max 0.937
_diffrn_measurement_details
;
 scan:  N=1,PHI=0.0,CHI=40.0,OMEGA=5.0,185.0,5.0,COUPLE=0.00                   
 scan:  N=2,PHI=90.0,CHI=40.0,OMEGA=38.0,173.0,5.0,COUPLE=0.00                 
 scan:  N=3,PHI=0.0,CHI=0.0,OMEGA=20.0,200.0,5.0,COUPLE=0.00                   
 scan:  N=4,PHI=90.0,CHI=0.0,OMEGA=20.0,160.0,5.0,COUPLE=0.00                  
 Orientation Matrix:
    UB11 -0.1271 UB12 -0.0201 UB13  0.0237
    UB21 -0.0002 UB22 -0.0844 UB23 -0.0189
    UB31  0.0854 UB32 -0.0300 UB33  0.0374
    Matrix type: 'd*Trek'
;
_diffrn_measurement_device RAXIS-RAPID
_diffrn_measurement_method dtprofit.ref
_diffrn_radiation_detector RX
_diffrn_radiation_monochromator 'Graphite Monochromator'
_diffrn_radiation_source 'Sealed Tube'
_diffrn_radiation_type CuK\a
_diffrn_radiation_wavelength 1.54187
_diffrn_reflns_av_R_equivalents 0.0704
_diffrn_reflns_av_unetI/netI 0.0739
_diffrn_reflns_Laue_measured_fraction_full 0.937
_diffrn_reflns_Laue_measured_fraction_max 0.937
_diffrn_reflns_limit_h_max 5
_diffrn_reflns_limit_h_min -7
_diffrn_reflns_limit_k_max 12
_diffrn_reflns_limit_k_min -12
_diffrn_reflns_limit_l_max 20
_diffrn_reflns_limit_l_min -22
_diffrn_reflns_number 10477
_diffrn_reflns_point_group_measured_fraction_full 0.937
_diffrn_reflns_point_group_measured_fraction_max 0.937
_diffrn_reflns_theta_full 58.881
_diffrn_reflns_theta_max 58.881
_diffrn_reflns_theta_min 7.057
_exptl_absorpt_coefficient_mu 2.973
_exptl_absorpt_correction_T_max 0.9085
_exptl_absorpt_correction_T_min 0.6680
_exptl_absorpt_correction_type numerical
_exptl_absorpt_process_details
;
 T.Higashi, Numerical Absorption Correction, NUMABS, 2002
;
_exptl_crystal_colour Orange
_exptl_crystal_density_diffrn 1.391
_exptl_crystal_description Block
_exptl_crystal_F_000 646
_exptl_crystal_size_max 0.25
_exptl_crystal_size_mid 0.10
_exptl_crystal_size_min 0.10
_refine_diff_density_max 0.469
_refine_diff_density_min -0.459
_refine_diff_density_rms 0.099
_refine_ls_extinction_method none
_refine_ls_goodness_of_fit_ref 1.134
_refine_ls_hydrogen_treatment constr
_refine_ls_matrix_type full
_refine_ls_number_parameters 178
_refine_ls_number_reflns 1982
_refine_ls_number_restraints 0
_refine_ls_restrained_S_all 1.134
_refine_ls_R_factor_all 0.1542
_refine_ls_R_factor_gt 0.0965
_refine_ls_shift/su_max 0.000
_refine_ls_shift/su_mean 0.000
_refine_ls_structure_factor_coef Fsqd
_refine_ls_weighting_details 'w=1/[\s^2^(Fo^2^)+(0.0634P)^2^+7.3639P] where P=(Fo^2^+2Fc^2^)/3'
_refine_ls_weighting_scheme calc
_refine_ls_wR_factor_gt 0.1839
_refine_ls_wR_factor_ref 0.2482
_reflns_Friedel_coverage 0.000
_reflns_number_gt 1233
_reflns_number_total 1982
_reflns_threshold_expression 'I > 2\s(I)'
_cod_data_source_file c8dt03088j2.cif
_cod_data_source_block shelx_CCDC3
_cod_depositor_comments
;
The following automatic conversions were performed:

'_exptl_absorpt_correction_type' value 'Numerical' changed to
'numerical' according to
/home/data/users/saulius/crontab/automatic-downloads/rss-feeds/RSC/lib/dictionaries/cif_core.dic
dictionary named 'cif_core.dic' version 2.4.2 from 2011-04-26.

Automatic conversion script
Id: cif_fix_values 4973 2017-02-22 13:04:09Z antanas 

 Adding full bibliography for 7047997--7048001.cif.
;
_cod_database_code 7048000
_shelx_shelxl_version_number 2014/7
_shelx_space_group_comment
;
The symmetry employed for this shelxl refinement is uniquely defined
by the following loop, which should always be used as a source of
symmetry information in preference to the above space-group names.
They are only intended as comments.
;
_shelx_estimated_absorpt_t_min 0.524
_shelx_estimated_absorpt_t_max 0.755

loop_
_space_group_symop_operation_xyz
'x, y, z'
'-x+1/2, y+1/2, -z+1/2'
'-x, -y, -z'
'x-1/2, -y-1/2, z-1/2'

loop_
_atom_site_label
_atom_site_type_symbol
_atom_site_fract_x
_atom_site_fract_y
_atom_site_fract_z
_atom_site_U_iso_or_equiv
_atom_site_adp_type
_atom_site_occupancy
_atom_site_site_symmetry_order
_atom_site_calc_flag
_atom_site_refinement_flags_posn
_atom_site_refinement_flags_adp
_atom_site_refinement_flags_occupancy
Cl1 Cl 0.0936(4) 0.1769(3) 0.28878(14) 0.0927(10) Uani 1 1 d . . .
O1 O 0.6685(9) -0.0448(6) 0.0748(3) 0.0698(18) Uani 1 1 d . . .
N1 N 0.6969(12) 0.1327(7) -0.0106(4) 0.067(2) Uani 1 1 d . . .
C2 C 0.7067(16) 0.2211(10) -0.0526(5) 0.080(3) Uani 1 1 d . . .
H2 H 0.5987 0.2304 -0.0822 0.096 Uiso 1 1 calc R U .
Cu2 Cu 0.5000 0.0000 0.0000 0.0739(8) Uani 1 2 d S . P
C3 C 0.8709(17) 0.3022(10) -0.0555(5) 0.083(3) Uani 1 1 d . . .
H3 H 0.8703 0.3658 -0.0854 0.099 Uiso 1 1 calc R U .
C4 C 1.0318(16) 0.2864(10) -0.0138(6) 0.081(3) Uani 1 1 d . . .
H4 H 1.1455 0.3373 -0.0166 0.097 Uiso 1 1 calc R U .
C4A C 1.0298(15) 0.1946(10) 0.0336(5) 0.068(3) Uani 1 1 d . . .
N10 N 0.8926(10) -0.0615(7) 0.2378(4) 0.066(2) Uani 1 1 d . . .
H10 H 0.9741 0.0080 0.2539 0.080 Uiso 1 1 calc R U .
C5 C 1.1856(16) 0.1726(11) 0.0799(6) 0.079(3) Uani 1 1 d . . .
H5 H 1.3035 0.2205 0.0806 0.095 Uiso 1 1 calc R U .
C6 C 1.1642(15) 0.0816(11) 0.1237(5) 0.083(3) Uani 1 1 d . . .
H6 H 1.2706 0.0686 0.1535 0.100 Uiso 1 1 calc R U .
C7 C 0.9913(14) 0.0056(9) 0.1268(4) 0.058(2) Uani 1 1 d . . .
C8 C 0.8381(15) 0.0215(10) 0.0800(5) 0.066(3) Uani 1 1 d . . .
C8A C 0.8545(16) 0.1206(9) 0.0338(5) 0.066(3) Uani 1 1 d . . .
C9 C 0.9751(14) -0.0974(10) 0.1732(5) 0.077(3) Uani 1 1 d . . .
H9A H 1.1097 -0.1334 0.1799 0.092 Uiso 1 1 calc R U .
H9B H 0.8867 -0.1600 0.1543 0.092 Uiso 1 1 calc R U .
C11 C 0.9173(17) -0.1638(10) 0.2852(5) 0.086(3) Uani 1 1 d . . .
H11A H 1.0604 -0.1871 0.2888 0.103 Uiso 1 1 calc R U .
H11B H 0.8398 -0.2346 0.2703 0.103 Uiso 1 1 calc R U .
C12 C 0.8429(17) -0.1246(11) 0.3506(5) 0.095(4) Uani 1 1 d . . .
H12A H 0.9257 -0.0569 0.3669 0.114 Uiso 1 1 calc R U .
H12B H 0.8566 -0.1923 0.3807 0.114 Uiso 1 1 calc R U .
C13 C 0.6199(17) -0.0852(11) 0.3451(6) 0.097(4) Uani 1 1 d . . .
H13A H 0.5359 -0.1545 0.3317 0.117 Uiso 1 1 calc R U .
H13B H 0.5740 -0.0574 0.3866 0.117 Uiso 1 1 calc R U .
C14 C 0.5966(15) 0.0166(10) 0.2968(5) 0.081(3) Uani 1 1 d . . .
H14A H 0.6717 0.0879 0.3123 0.097 Uiso 1 1 calc R U .
H14B H 0.4532 0.0390 0.2927 0.097 Uiso 1 1 calc R U .
C15 C 0.6740(13) -0.0193(9) 0.2313(5) 0.070(3) Uani 1 1 d . . .
H15A H 0.5899 -0.0848 0.2133 0.085 Uiso 1 1 calc R U .
H15B H 0.6650 0.0505 0.2024 0.085 Uiso 1 1 calc R U .

loop_
_atom_site_aniso_label
_atom_site_aniso_U_11
_atom_site_aniso_U_22
_atom_site_aniso_U_33
_atom_site_aniso_U_23
_atom_site_aniso_U_13
_atom_site_aniso_U_12
Cl1 0.0770(18) 0.094(2) 0.107(2) -0.0201(17) -0.0030(16) -0.0032(15)
O1 0.045(4) 0.094(5) 0.069(5) -0.004(4) -0.028(3) 0.000(3)
N1 0.072(6) 0.075(6) 0.056(6) -0.004(5) 0.011(5) -0.009(5)
C2 0.073(7) 0.094(8) 0.073(8) 0.005(7) 0.001(6) -0.014(6)
Cu2 0.0654(13) 0.0815(15) 0.0749(16) 0.0006(11) 0.0031(11) -0.0086(11)
C3 0.083(8) 0.081(8) 0.085(9) 0.009(6) 0.011(7) -0.015(7)
C4 0.062(7) 0.094(8) 0.087(9) 0.002(7) 0.005(6) -0.013(6)
C4A 0.067(7) 0.088(8) 0.048(7) -0.003(6) 0.001(6) -0.013(6)
N10 0.056(5) 0.072(5) 0.071(6) -0.004(5) 0.002(4) 0.010(4)
C5 0.064(7) 0.106(9) 0.068(8) -0.024(7) 0.002(6) -0.026(6)
C6 0.055(6) 0.119(10) 0.076(8) -0.012(7) 0.004(6) -0.006(7)
C7 0.059(6) 0.072(6) 0.042(6) -0.015(5) -0.010(5) 0.012(5)
C8 0.058(6) 0.097(8) 0.043(7) -0.020(6) 0.005(5) -0.003(6)
C8A 0.072(7) 0.071(7) 0.056(7) -0.004(6) 0.010(6) 0.004(6)
C9 0.057(6) 0.097(8) 0.075(8) -0.002(7) -0.009(6) 0.013(6)
C11 0.091(8) 0.079(7) 0.087(9) 0.016(7) -0.010(7) 0.018(6)
C12 0.106(9) 0.110(9) 0.070(9) 0.024(7) -0.001(7) 0.028(8)
C13 0.105(9) 0.099(9) 0.089(9) 0.021(7) 0.026(7) 0.015(7)
C14 0.074(7) 0.086(8) 0.083(8) 0.009(6) 0.023(6) 0.013(6)
C15 0.066(6) 0.082(7) 0.064(7) 0.003(5) 0.012(5) 0.010(5)

loop_
_atom_type_symbol
_atom_type_description
_atom_type_scat_dispersion_real
_atom_type_scat_dispersion_imag
_atom_type_scat_source
C C 0.0181 0.0091 'International Tables Vol C Tables 4.2.6.8 and 6.1.1.4'
H H 0.0000 0.0000 'International Tables Vol C Tables 4.2.6.8 and 6.1.1.4'
Cl Cl 0.3639 0.7018 'International Tables Vol C Tables 4.2.6.8 and 6.1.1.4'
Cu Cu -1.9646 0.5888 'International Tables Vol C Tables 4.2.6.8 and 6.1.1.4'
N N 0.0311 0.0180 'International Tables Vol C Tables 4.2.6.8 and 6.1.1.4'
O O 0.0492 0.0322 'International Tables Vol C Tables 4.2.6.8 and 6.1.1.4'

loop_
_geom_angle_atom_site_label_1
_geom_angle_atom_site_label_2
_geom_angle_atom_site_label_3
_geom_angle
_geom_angle_site_symmetry_1
_geom_angle_site_symmetry_3
C8 O1 Cu2 112.6(6) . .
C2 N1 C8A 118.3(9) . .
C2 N1 Cu2 131.8(8) . .
C8A N1 Cu2 109.8(7) . .
N1 C2 C3 123.3(10) . .
N1 C2 H2 118.4 . .
C3 C2 H2 118.4 . .
O1 Cu2 O1 180.0 3_655 .
O1 Cu2 N1 94.9(3) 3_655 .
O1 Cu2 N1 85.1(3) . .
O1 Cu2 N1 85.1(3) 3_655 3_655
O1 Cu2 N1 94.9(3) . 3_655
N1 Cu2 N1 180.0 . 3_655
C4 C3 C2 118.5(10) . .
C4 C3 H3 120.7 . .
C2 C3 H3 120.7 . .
C3 C4 C4A 121.2(10) . .
C3 C4 H4 119.4 . .
C4A C4 H4 119.4 . .
C8A C4A C4 115.8(10) . .
C8A C4A C5 118.6(10) . .
C4 C4A C5 125.7(10) . .
C11 N10 C15 112.0(7) . .
C11 N10 C9 111.0(8) . .
C15 N10 C9 111.0(7) . .
C11 N10 H10 107.5 . .
C15 N10 H10 107.5 . .
C9 N10 H10 107.5 . .
C6 C5 C4A 120.0(10) . .
C6 C5 H5 120.0 . .
C4A C5 H5 120.0 . .
C5 C6 C7 123.9(10) . .
C5 C6 H6 118.0 . .
C7 C6 H6 118.0 . .
C8 C7 C6 117.5(10) . .
C8 C7 C9 119.1(9) . .
C6 C7 C9 123.0(9) . .
O1 C8 C7 125.2(10) . .
O1 C8 C8A 115.3(9) . .
C7 C8 C8A 119.5(10) . .
N1 C8A C4A 122.8(9) . .
N1 C8A C8 116.8(9) . .
C4A C8A C8 120.3(10) . .
C7 C9 N10 114.5(8) . .
C7 C9 H9A 108.6 . .
N10 C9 H9A 108.6 . .
C7 C9 H9B 108.6 . .
N10 C9 H9B 108.6 . .
H9A C9 H9B 107.6 . .
N10 C11 C12 110.5(8) . .
N10 C11 H11A 109.5 . .
C12 C11 H11A 109.5 . .
N10 C11 H11B 109.5 . .
C12 C11 H11B 109.5 . .
H11A C11 H11B 108.1 . .
C11 C12 C13 109.8(9) . .
C11 C12 H12A 109.7 . .
C13 C12 H12A 109.7 . .
C11 C12 H12B 109.7 . .
C13 C12 H12B 109.7 . .
H12A C12 H12B 108.2 . .
C14 C13 C12 109.9(9) . .
C14 C13 H13A 109.7 . .
C12 C13 H13A 109.7 . .
C14 C13 H13B 109.7 . .
C12 C13 H13B 109.7 . .
H13A C13 H13B 108.2 . .
C13 C14 C15 112.3(9) . .
C13 C14 H14A 109.1 . .
C15 C14 H14A 109.1 . .
C13 C14 H14B 109.1 . .
C15 C14 H14B 109.1 . .
H14A C14 H14B 107.9 . .
N10 C15 C14 109.6(8) . .
N10 C15 H15A 109.7 . .
C14 C15 H15A 109.7 . .
N10 C15 H15B 109.7 . .
C14 C15 H15B 109.7 . .
H15A C15 H15B 108.2 . .

loop_
_geom_bond_atom_site_label_1
_geom_bond_atom_site_label_2
_geom_bond_distance
_geom_bond_site_symmetry_2
O1 C8 1.324(10) .
O1 Cu2 1.945(6) .
N1 C2 1.302(12) .
N1 C8A 1.373(12) .
N1 Cu2 1.951(8) .
C2 C3 1.392(13) .
C2 H2 0.9300 .
Cu2 O1 1.945(6) 3_655
Cu2 N1 1.951(8) 3_655
C3 C4 1.358(13) .
C3 H3 0.9300 .
C4 C4A 1.403(13) .
C4 H4 0.9300 .
C4A C8A 1.400(13) .
C4A C5 1.405(13) .
N10 C11 1.494(11) .
N10 C15 1.503(10) .
N10 C9 1.510(11) .
N10 H10 0.9800 .
C5 C6 1.355(14) .
C5 H5 0.9300 .
C6 C7 1.403(13) .
C6 H6 0.9300 .
C7 C8 1.389(12) .
C7 C9 1.485(13) .
C8 C8A 1.450(13) .
C9 H9A 0.9700 .
C9 H9B 0.9700 .
C11 C12 1.516(13) .
C11 H11A 0.9700 .
C11 H11B 0.9700 .
C12 C13 1.520(14) .
C12 H12A 0.9700 .
C12 H12B 0.9700 .
C13 C14 1.500(13) .
C13 H13A 0.9700 .
C13 H13B 0.9700 .
C14 C15 1.515(12) .
C14 H14A 0.9700 .
C14 H14B 0.9700 .
C15 H15A 0.9700 .
C15 H15B 0.9700 .
